data_4135581
loop_
_publ_author_name
'Merzlyakova, Elena'
'Wolf, Silke'
'Lebedkin, Sergei'
'Bayarjargal, Lkhamsuren'
'Neumeier, B. Lilli'
'Bartenbach, Daniel'
'Holzer, Christof'
'Klopper, Wim'
'Winkler, Bjoern'
'Kappes, Manfred'
'Feldmann, Claus'

_publ_contact_author
;
      Prof. Dr. Clas Feldmann
      Karlsruhe Institute of Technology (KIT), CS
      Institut fuer Anorganische Chemie (AOC)
      Engesserstr. 15, Geb. 30.45
      76131 Karlsruhe 
      Deutschland
;
_publ_section_title
;
 18-Crown-6 Coordinated Metal Halides with Bright Luminescence and
 Nonlinear Optical Effects.
;
_journal_issue 2
_journal_name_full 'Journal of the American Chemical Society'
_journal_page_first 798
_journal_page_last 804
_journal_paper_doi 10.1021/jacs.0c09454
_journal_volume 143
_journal_year 2021
_chemical_formula_moiety '2(I), C12 O6 Sr'
_chemical_formula_sum 'C12 H24 I2 O6 Sr'
_chemical_formula_weight 581.54
_space_group_crystal_system monoclinic
_space_group_IT_number 12
_space_group_name_Hall '-C 2y'
_space_group_name_H-M_alt 'C 1 2/m 1'
_audit_creation_date 2020-03-23
_audit_creation_method
;
Olex2 1.3
(compiled 2020.02.04 svn.rd84adfe8 for OlexSys, GUI svn.r6032)
;
_cell_angle_alpha 90
_cell_angle_beta 119.99(3)
_cell_angle_gamma 90
_cell_formula_units_Z 2
_cell_length_a 12.996(3)
_cell_length_b 10.864(2)
_cell_length_c 8.0507(16)
_cell_measurement_reflns_used 3745
_cell_measurement_temperature 213(2)
_cell_measurement_theta_max 29.2
_cell_measurement_theta_min 1.15
_cell_volume 984.5(5)
_computing_cell_refinement 'CELL, SELECT (STOE)'
_computing_data_collection 'EXPOSE (STOE)'
_computing_data_reduction 'INTEGRATE (STOE)'
_computing_molecular_graphics 'Olex2 1.3 (Dolomanov et al., 2009)'
_computing_publication_material 'Olex2 1.3 (Dolomanov et al., 2009)'
_computing_structure_refinement 'SHELXL 2018/3 (Sheldrick, 2015)'
_computing_structure_solution 'SHELXT 2014/5 (Sheldrick, 2014)'
_diffrn_ambient_temperature 213(2)
_diffrn_measured_fraction_theta_full 1.000
_diffrn_measured_fraction_theta_max 0.990
_diffrn_measurement_device_type 'STOE IPDS II'
_diffrn_measurement_method 'image plate'
_diffrn_radiation_type MoK\a
_diffrn_radiation_wavelength 0.71073
_diffrn_reflns_av_R_equivalents 0.0478
_diffrn_reflns_av_unetI/netI 0.1066
_diffrn_reflns_Laue_measured_fraction_full 1.000
_diffrn_reflns_Laue_measured_fraction_max 0.990
_diffrn_reflns_limit_h_max 17
_diffrn_reflns_limit_h_min -17
_diffrn_reflns_limit_k_max 14
_diffrn_reflns_limit_k_min -14
_diffrn_reflns_limit_l_max 11
_diffrn_reflns_limit_l_min -10
_diffrn_reflns_number 4626
_diffrn_reflns_point_group_measured_fraction_full 1.000
_diffrn_reflns_point_group_measured_fraction_max 0.990
_diffrn_reflns_theta_full 25.242
_diffrn_reflns_theta_max 29.219
_diffrn_reflns_theta_min 2.606
_diffrn_source 'fine-focus sealed tube'
_exptl_absorpt_coefficient_mu 5.890
_exptl_absorpt_correction_T_max 0.874
_exptl_absorpt_correction_T_min 0.753
_exptl_absorpt_correction_type numerical
_exptl_absorpt_process_details
'(X-RED, Data Reduction Program, Version 1.61.1, Stoe & Cie GmbH, Darmstadt 2014.; X-SHAPE, Crystal Optimisation for Numerical Absorption Correction, Version 2.17, Stoe & Cie GmbH, Darmstadt 2014.)'
_exptl_crystal_colour colourless
_exptl_crystal_density_diffrn 1.962
_exptl_crystal_description prism
_exptl_crystal_F_000 528
_exptl_crystal_size_max 0.13
_exptl_crystal_size_mid 0.09
_exptl_crystal_size_min 0.04
_refine_diff_density_max 0.467
_refine_diff_density_min -0.455
_refine_diff_density_rms 0.104
_refine_ls_extinction_method none
_refine_ls_goodness_of_fit_ref 0.641
_refine_ls_hydrogen_treatment undef
_refine_ls_matrix_type full
_refine_ls_number_parameters 80
_refine_ls_number_reflns 1400
_refine_ls_number_restraints 0
_refine_ls_restrained_S_all 0.641
_refine_ls_R_factor_all 0.0635
_refine_ls_R_factor_gt 0.0266
_refine_ls_shift/su_max 0.000
_refine_ls_shift/su_mean 0.000
_refine_ls_structure_factor_coef Fsqd
_refine_ls_weighting_details 'w=1/[\s^2^(Fo^2^)+(0.0101P)^2^] where P=(Fo^2^+2Fc^2^)/3'
_refine_ls_weighting_scheme calc
_refine_ls_wR_factor_gt 0.0365
_refine_ls_wR_factor_ref 0.0393
_reflns_Friedel_coverage 0.000
_reflns_number_gt 761
_reflns_number_total 1400
_reflns_threshold_expression 'I > 2\s(I)'
_cod_data_source_file ja0c09454_si_012.cif
_cod_data_source_block SrI2(18-crown-6)
_cod_original_cell_volume 984.4(4)
_cod_database_code 4135581
_shelx_shelxl_version_number 2018/3
_shelx_space_group_comment
;
The symmetry employed for this shelxl refinement is uniquely defined
by the following loop, which should always be used as a source of
symmetry information in preference to the above space-group names.
They are only intended as comments.
;
_olex2_refinement_description
;
1. Others
 Fixed Sof: O1A(0.5) C1A(0.5) O1B(0.5) C1B(0.5) O2(0.5) C3(0.5)
;
_olex2_submission_special_instructions 'No special instructions were received'

loop_
_space_group_symop_operation_xyz
'x, y, z'
'-x, y, -z'
'x+1/2, y+1/2, z'
'-x+1/2, y+1/2, -z'
'-x, -y, -z'
'x, -y, z'
'-x+1/2, -y+1/2, -z'
'x+1/2, -y+1/2, z'

loop_
_atom_site_label
_atom_site_type_symbol
_atom_site_fract_x
_atom_site_fract_y
_atom_site_fract_z
_atom_site_U_iso_or_equiv
_atom_site_adp_type
_atom_site_occupancy
_atom_site_site_symmetry_order
_atom_site_calc_flag
_atom_site_refinement_flags_posn
_atom_site_refinement_flags_adp
_atom_site_refinement_flags_occupancy
_atom_site_disorder_assembly
_atom_site_disorder_group
I1 I 0.76673(4) 0.500000 0.87008(6) 0.04206(15) Uani 1 2 d S T P . .
Sr1 Sr 0.500000 0.500000 0.500000 0.0280(2) Uani 1 4 d S T P . .
O1A O 0.5436(5) 0.7428(5) 0.4895(8) 0.0427(14) Uani 0.5 1 d . . P A 1
C1A C 0.6175(9) 0.6286(11) 0.2110(14) 0.047(2) Uani 0.5 1 d . . P A 1
O1B O 0.5962(5) 0.5790(6) 0.2884(8) 0.0372(13) Uani 0.5 1 d . . P A 2
C1B C 0.6410(9) 0.7025(9) 0.3156(15) 0.050(2) Uani 0.5 1 d . . P A 2
O2 O 0.5768(5) 0.6691(7) 0.3378(8) 0.0405(14) Uani 0.5 1 d . . P A .
C2 C 0.5272(6) 0.7810(5) 0.2971(9) 0.0783(18) Uani 1 1 d . . . . .
C3 C 0.4942(10) 0.8320(8) 0.5600(16) 0.054(3) Uani 0.5 1 d . . P . .
C4 C 0.6803(5) 0.500000 0.2843(9) 0.0512(17) Uani 1 2 d S T P . .

loop_
_atom_site_aniso_label
_atom_site_aniso_U_11
_atom_site_aniso_U_22
_atom_site_aniso_U_33
_atom_site_aniso_U_23
_atom_site_aniso_U_13
_atom_site_aniso_U_12
I1 0.0342(2) 0.0510(3) 0.0361(2) 0.000 0.01398(18) 0.000
Sr1 0.0284(5) 0.0239(6) 0.0319(5) 0.000 0.0151(4) 0.000
O1A 0.046(4) 0.026(3) 0.057(3) 0.007(3) 0.026(3) 0.001(3)
C1A 0.067(7) 0.045(6) 0.053(6) 0.007(6) 0.047(5) 0.002(5)
O1B 0.031(3) 0.039(4) 0.037(3) 0.005(3) 0.014(2) -0.009(3)
C1B 0.055(7) 0.041(6) 0.061(6) -0.012(5) 0.035(5) -0.020(5)
O2 0.037(3) 0.041(4) 0.042(3) 0.003(3) 0.019(3) 0.001(3)
C2 0.131(5) 0.028(3) 0.123(5) 0.023(3) 0.099(4) 0.012(3)
C3 0.053(5) 0.021(5) 0.098(10) -0.001(5) 0.045(6) 0.004(5)
C4 0.048(4) 0.062(5) 0.057(4) 0.000 0.037(3) 0.000

loop_
_atom_type_symbol
_atom_type_description
_atom_type_scat_dispersion_real
_atom_type_scat_dispersion_imag
_atom_type_scat_source
C C 0.0033 0.0016 'International Tables Vol C Tables 4.2.6.8 and 6.1.1.4'
I I -0.4742 1.8119 'International Tables Vol C Tables 4.2.6.8 and 6.1.1.4'
O O 0.0106 0.0060 'International Tables Vol C Tables 4.2.6.8 and 6.1.1.4'
Sr Sr -1.5307 3.2498 'International Tables Vol C Tables 4.2.6.8 and 6.1.1.4'

loop_
_geom_angle_atom_site_label_1
_geom_angle_atom_site_label_2
_geom_angle_atom_site_label_3
_geom_angle
_geom_angle_site_symmetry_1
_geom_angle_site_symmetry_3
_geom_angle_publ_flag
O1A Sr1 O1A 26.2(2) 5_666 6_565 ?
O1A Sr1 O1A 180.0 6_565 2_656 ?
O1A Sr1 O1A 153.8(2) 5_666 2_656 ?
O1A Sr1 O1A 180.0 5_666 . ?
O1A Sr1 O1A 153.8(2) 6_565 . ?
O1A Sr1 O1A 26.2(2) . 2_656 ?
O1A Sr1 O2 143.78(18) 2_656 6_565 ?
O1A Sr1 O2 120.71(19) 2_656 5_666 ?
O1A Sr1 O2 59.29(19) 6_565 5_666 ?
O1A Sr1 O2 143.78(18) 6_565 2_656 ?
O1A Sr1 O2 120.71(19) . 6_565 ?
O1A Sr1 O2 36.22(18) 2_656 2_656 ?
O1A Sr1 O2 120.71(19) 5_666 2_656 ?
O1A Sr1 O2 143.78(18) 5_666 . ?
O1A Sr1 O2 59.29(19) . 2_656 ?
O1A Sr1 O2 120.71(19) 6_565 . ?
O1A Sr1 O2 36.22(18) 5_666 5_666 ?
O1A Sr1 O2 36.22(18) . . ?
O1A Sr1 O2 143.78(18) . 5_666 ?
O1A Sr1 O2 59.29(19) 5_666 6_565 ?
O1A Sr1 O2 36.22(18) 6_565 6_565 ?
O1A Sr1 O2 59.29(19) 2_656 . ?
O1B Sr1 O1B 143.0(3) 2_656 . ?
O1B Sr1 O1B 180.0 5_666 . ?
O1B Sr1 O1B 37.0(3) 6_565 . ?
O1B Sr1 O2 155.92(15) 5_666 . ?
O1B Sr1 O2 24.08(15) . . ?
O1B Sr1 O2 61.0(2) 6_565 . ?
O1B Sr1 O2 119.0(2) 2_656 . ?
O2 Sr1 O2 94.9(3) . 2_656 ?
O2 Sr1 O2 85.1(3) 2_656 5_666 ?
O2 Sr1 O2 94.9(3) 6_565 5_666 ?
O2 Sr1 O2 85.1(3) . 6_565 ?
O2 Sr1 O2 180.0(2) . 5_666 ?
O2 Sr1 O2 180.00(19) 6_565 2_656 ?
C2 O1A Sr1 112.0(3) . . ?
C3 O1A Sr1 120.4(4) . . ?
C3 O1A C2 111.1(6) . . ?
O2 C1A C4 108.2(7) . . ?
C1B O1B Sr1 118.7(7) . . ?
C4 O1B Sr1 115.5(4) . . ?
C4 O1B C1B 108.3(7) . . ?
O1B C1B C2 101.1(8) . . ?
C1A O2 Sr1 119.3(7) . . ?
C2 O2 Sr1 119.0(4) . . ?
C2 O2 C1A 114.1(7) . . ?
O2 C2 O1A 72.3(4) . . ?
O2 C2 C1B 37.5(4) . . ?
O2 C2 C3 114.9(6) . 2_656 ?
C3 C2 O1A 42.6(4) 2_656 . ?
C3 C2 C1B 131.1(7) 2_656 . ?
O1A C3 O1A 56.7(6) 2_656 . ?
O1A C3 C2 73.1(6) 2_656 2_656 ?
C2 C3 O1A 111.4(6) 2_656 . ?
C1A C4 C1A 124.9(10) . 6_565 ?
O1B C4 O1B 75.4(6) 6_565 . ?

loop_
_geom_bond_atom_site_label_1
_geom_bond_atom_site_label_2
_geom_bond_distance
_geom_bond_site_symmetry_2
_geom_bond_publ_flag
I1 Sr1 3.2506(16) . ?
Sr1 O1A 2.708(6) . ?
Sr1 O1A 2.708(6) 2_656 ?
Sr1 O1A 2.708(6) 6_565 ?
Sr1 O1A 2.708(6) 5_666 ?
Sr1 O1B 2.707(7) 2_656 ?
Sr1 O1B 2.707(7) . ?
Sr1 O1B 2.707(7) 5_666 ?
Sr1 O1B 2.707(7) 6_565 ?
Sr1 O2 2.716(7) . ?
Sr1 O2 2.717(7) 5_666 ?
Sr1 O2 2.717(7) 2_656 ?
Sr1 O2 2.717(7) 6_565 ?
O1A C2 1.512(7) . ?
O1A C3 1.429(9) . ?
C1A O2 1.434(10) . ?
C1A C4 1.576(11) . ?
O1B C1B 1.435(11) . ?
O1B C4 1.403(8) . ?
C1B C2 1.648(13) . ?
O2 C2 1.337(8) . ?
C2 C3 1.424(10) 2_656 ?

loop_
_geom_torsion_atom_site_label_1
_geom_torsion_atom_site_label_2
_geom_torsion_atom_site_label_3
_geom_torsion_atom_site_label_4
_geom_torsion
_geom_torsion_site_symmetry_1
_geom_torsion_site_symmetry_2
_geom_torsion_site_symmetry_3
_geom_torsion_site_symmetry_4
_geom_torsion_publ_flag
Sr1 O1A C2 O2 -38.0(5) . . . . ?
Sr1 O1A C2 C3 143.0(7) . . . 2_656 ?
Sr1 O1A C3 O1A -24.2(7) . . . 2_656 ?
Sr1 O1A C3 C2 26.7(10) . . . 2_656 ?
Sr1 O1B C1B C2 -50.5(7) . . . . ?
Sr1 O1B C4 O1B 35.6(5) . . . 6_565 ?
Sr1 O2 C2 O1A 40.6(4) . . . . ?
Sr1 O2 C2 C1B 167.2(9) . . . . ?
Sr1 O2 C2 C3 41.4(8) . . . 2_656 ?
C1A O2 C2 O1A -170.0(8) . . . . ?
C1A O2 C2 C3 -169.2(9) . . . 2_656 ?
O1B C1B C2 O2 23.0(5) . . . . ?
O1B C1B C2 C3 100.4(9) . . . 2_656 ?
C1B O1B C4 O1B 171.5(5) . . . 6_565 ?
O2 C1A C4 C1A 94.0(10) . . . 6_565 ?
C2 O1A C3 O1A 109.6(8) . . . 2_656 ?
C2 O1A C3 C2 160.4(6) . . . 2_656 ?
C3 O1A C2 O2 -175.8(7) . . . . ?
C3 O1A C2 C3 5.3(10) . . . 2_656 ?
C4 C1A O2 Sr1 -34.1(9) . . . . ?
C4 C1A O2 C2 176.6(6) . . . . ?
C4 O1B C1B C2 175.1(5) . . . . ?
